data_7244061
loop_
_publ_author_name
'Hughes, David S.'
'Bingham, Ann L.'
'Hursthouse, Michael B.'
'Threlfall, Terry L.'
'Bond, Andrew D.'

_publ_section_title
;
 The extensive solid-form landscape of sulfathiazole: geometrical
 similarity and interaction energies
;
_journal_issue 3
_journal_name_full CrystEngComm
_journal_page_first 609
_journal_page_last 619
_journal_paper_doi 10.1039/D1CE01516H
_journal_volume 24
_journal_year 2022
_chemical_formula_moiety '2(C9 H9 N3 O2 S2), C6 H8 N2'
_chemical_formula_sum 'C24 H26 N8 O4 S4'
_chemical_formula_weight 618.77
_chemical_name_common 'Sulfathiazole, adiponitrile solvate'
_chemical_name_systematic 'Sulfathiazole, 1,6-hexanenitrile (2:1) solvate'
_space_group_crystal_system monoclinic
_space_group_IT_number 14
_space_group_name_Hall '-P 2ybc'
_space_group_name_H-M_alt 'P 1 21/c 1'
_atom_sites_solution_hydrogens mixed
_atom_sites_solution_primary dual
_atom_sites_solution_secondary difmap
_audit_creation_method SHELXL-2018/1
_audit_update_record
;
2021-11-08 deposited with the CCDC.	2021-12-10 downloaded from the CCDC.
;
_cell_angle_alpha 90
_cell_angle_beta 101.32(3)
_cell_angle_gamma 90
_cell_formula_units_Z 2
_cell_length_a 8.154(2)
_cell_length_b 17.399(3)
_cell_length_c 10.077(2)
_cell_measurement_reflns_used 12559
_cell_measurement_temperature 150(2)
_cell_measurement_theta_max 25.01
_cell_measurement_theta_min 3.76
_cell_volume 1401.8(5)
_computing_cell_refinement 'HKL Scalepack (Otwinowski & Minor, 1997)'
_computing_data_collection 'COLLECT (Nonius, 1999)'
_computing_data_reduction 'HKL Denzo and Scalepack (Otwinowski & Minor, 1997)'
_computing_molecular_graphics 'Mercury (Macrae et al., 2008)'
_computing_publication_material SHELXL
_computing_structure_refinement 'SHELXL (Sheldrick, 2015)'
_computing_structure_solution 'SHELXT (Sheldrick, 2015)'
_diffrn_ambient_temperature 150(2)
_diffrn_measured_fraction_theta_full 0.996
_diffrn_measured_fraction_theta_max 0.996
_diffrn_measurement_device_type 'Nonius KappaCCD'
_diffrn_measurement_method '\w and \f-scans'
_diffrn_radiation_type MoK\a
_diffrn_radiation_wavelength 0.71073
_diffrn_reflns_av_R_equivalents 0.0370
_diffrn_reflns_av_unetI/netI 0.0317
_diffrn_reflns_Laue_measured_fraction_full 0.996
_diffrn_reflns_Laue_measured_fraction_max 0.996
_diffrn_reflns_limit_h_max 9
_diffrn_reflns_limit_h_min -9
_diffrn_reflns_limit_k_max 20
_diffrn_reflns_limit_k_min -20
_diffrn_reflns_limit_l_max 11
_diffrn_reflns_limit_l_min -10
_diffrn_reflns_number 12559
_diffrn_reflns_point_group_measured_fraction_full 0.996
_diffrn_reflns_point_group_measured_fraction_max 0.996
_diffrn_reflns_theta_full 25.013
_diffrn_reflns_theta_max 25.013
_diffrn_reflns_theta_min 3.764
_diffrn_source 'Enraf Nonius FR591 rotating anode'
_exptl_absorpt_coefficient_mu 0.386
_exptl_absorpt_correction_T_max 0.986
_exptl_absorpt_correction_T_min 0.856
_exptl_absorpt_correction_type multi-scan
_exptl_absorpt_process_details 'SORTAV (Blessing, 1995)'
_exptl_crystal_colour colourless
_exptl_crystal_density_diffrn 1.466
_exptl_crystal_description block
_exptl_crystal_F_000 644
_exptl_crystal_size_max 0.200
_exptl_crystal_size_mid 0.200
_exptl_crystal_size_min 0.200
_refine_diff_density_max 0.251
_refine_diff_density_min -0.397
_refine_diff_density_rms 0.050
_refine_ls_extinction_method none
_refine_ls_goodness_of_fit_ref 1.057
_refine_ls_hydrogen_treatment mixed
_refine_ls_matrix_type full
_refine_ls_number_parameters 194
_refine_ls_number_reflns 2466
_refine_ls_number_restraints 3
_refine_ls_restrained_S_all 1.057
_refine_ls_R_factor_all 0.0415
_refine_ls_R_factor_gt 0.0331
_refine_ls_shift/su_max 0.001
_refine_ls_shift/su_mean 0.000
_refine_ls_structure_factor_coef Fsqd
_refine_ls_weighting_details 'w=1/[\s^2^(Fo^2^)+(0.0435P)^2^+0.5492P] where P=(Fo^2^+2Fc^2^)/3'
_refine_ls_weighting_scheme calc
_refine_ls_wR_factor_gt 0.0821
_refine_ls_wR_factor_ref 0.0864
_reflns_Friedel_coverage 0.000
_reflns_number_gt 2136
_reflns_number_total 2466
_reflns_threshold_expression 'I > 2\s(I)'
_cod_data_source_file d1ce01516h2.cif
_cod_data_source_block 36
_cod_depositor_comments 'Adding full bibliography for 7244056--7244077.cif.'
_cod_original_sg_symbol_H-M 'P 21/c'
_cod_database_code 7244061
_shelx_space_group_comment
;
The symmetry employed for this shelxl refinement is uniquely defined
by the following loop, which should always be used as a source of
symmetry information in preference to the above space-group names.
They are only intended as comments.
;
_shelx_estimated_absorpt_t_min 0.927
_shelx_estimated_absorpt_t_max 0.927

loop_
_space_group_symop_operation_xyz
'x, y, z'
'-x, y+1/2, -z+1/2'
'-x, -y, -z'
'x, -y-1/2, z-1/2'

loop_
_atom_site_label
_atom_site_type_symbol
_atom_site_fract_x
_atom_site_fract_y
_atom_site_fract_z
_atom_site_U_iso_or_equiv
_atom_site_adp_type
_atom_site_occupancy
_atom_site_site_symmetry_order
_atom_site_calc_flag
_atom_site_refinement_flags_posn
_atom_site_refinement_flags_adp
_atom_site_refinement_flags_occupancy
_atom_site_disorder_assembly
_atom_site_disorder_group
S11 S 0.93783(5) 0.67577(2) 0.42279(5) 0.02337(15) Uani 1 1 d . . . . .
S12 S 0.86506(7) 0.65317(3) 0.73124(5) 0.03304(16) Uani 1 1 d . . . . .
O11 O 1.05558(16) 0.67234(7) 0.33389(14) 0.0312(3) Uani 1 1 d . . . . .
O12 O 0.94648(16) 0.73959(7) 0.51571(13) 0.0309(3) Uani 1 1 d . . . . .
N11 N 0.2564(2) 0.66212(11) 0.08850(19) 0.0369(4) Uani 1 1 d D . . . .
H10 H 0.184(3) 0.6922(12) 0.103(2) 0.050(7) Uiso 1 1 d D . . . .
H11 H 0.240(3) 0.6475(13) 0.0082(19) 0.047(7) Uiso 1 1 d D . . . .
N12 N 0.96030(18) 0.59441(8) 0.50125(14) 0.0228(3) Uani 1 1 d . . . . .
N13 N 0.91845(19) 0.51497(9) 0.67519(15) 0.0236(3) Uani 1 1 d . . . . .
H17 H 0.949(3) 0.4772(13) 0.631(2) 0.040(6) Uiso 1 1 d . . . . .
C11 C 0.4131(2) 0.66725(10) 0.16573(19) 0.0270(4) Uani 1 1 d . . . . .
C12 C 0.5474(2) 0.62812(12) 0.12690(19) 0.0300(4) Uani 1 1 d . . . . .
H12 H 0.528412 0.598828 0.045769 0.036 Uiso 1 1 calc R U . . .
C13 C 0.7053(2) 0.63179(11) 0.20470(18) 0.0274(4) Uani 1 1 d . . . . .
H13 H 0.794489 0.605137 0.176866 0.033 Uiso 1 1 calc R U . . .
C14 C 0.7360(2) 0.67419(9) 0.32402(18) 0.0222(4) Uani 1 1 d . . . . .
C15 C 0.6047(2) 0.71252(10) 0.36518(19) 0.0267(4) Uani 1 1 d . . . . .
H15 H 0.624419 0.741061 0.447147 0.032 Uiso 1 1 calc R U . . .
C16 C 0.4455(2) 0.70903(11) 0.2867(2) 0.0293(4) Uani 1 1 d . . . . .
H16 H 0.356595 0.735437 0.315412 0.035 Uiso 1 1 calc R U . . .
C17 C 0.9189(2) 0.58545(9) 0.62078(17) 0.0207(4) Uani 1 1 d . . . . .
C18 C 0.8779(2) 0.51200(12) 0.80191(19) 0.0310(4) Uani 1 1 d . . . . .
H18 H 0.874828 0.465918 0.851942 0.037 Uiso 1 1 calc R U . . .
C19 C 0.8436(3) 0.58117(12) 0.8457(2) 0.0370(5) Uani 1 1 d . . . . .
H19 H 0.811113 0.590109 0.929925 0.044 Uiso 1 1 calc R U . . .
N31 N 0.2907(2) 0.58776(12) 0.8130(2) 0.0472(5) Uani 1 1 d . . . . .
C31 C 0.3423(3) 0.58682(12) 0.7159(2) 0.0363(5) Uani 1 1 d . . . . .
C32 C 0.4087(3) 0.58316(12) 0.5911(2) 0.0358(5) Uani 1 1 d . . . . .
H32A H 0.504235 0.619022 0.598020 0.043 Uiso 1 1 calc R U . . .
H32B H 0.321081 0.599684 0.513922 0.043 Uiso 1 1 calc R U . . .
C33 C 0.4661(2) 0.50201(11) 0.56487(19) 0.0310(4) Uani 1 1 d . . . . .
H33A H 0.554259 0.485635 0.641817 0.037 Uiso 1 1 calc R U . . .
H33B H 0.370753 0.466101 0.558645 0.037 Uiso 1 1 calc R U . . .

loop_
_atom_site_aniso_label
_atom_site_aniso_U_11
_atom_site_aniso_U_22
_atom_site_aniso_U_33
_atom_site_aniso_U_23
_atom_site_aniso_U_13
_atom_site_aniso_U_12
S11 0.0222(3) 0.0205(3) 0.0285(3) 0.00183(17) 0.00781(19) -0.00057(17)
S12 0.0445(3) 0.0264(3) 0.0320(3) -0.0082(2) 0.0168(2) 0.0010(2)
O11 0.0242(7) 0.0368(8) 0.0354(8) 0.0070(6) 0.0132(6) 0.0016(5)
O12 0.0324(7) 0.0206(7) 0.0394(8) -0.0046(5) 0.0067(6) -0.0033(5)
N11 0.0265(9) 0.0516(12) 0.0322(11) 0.0062(8) 0.0051(8) 0.0120(8)
N12 0.0259(8) 0.0209(8) 0.0221(8) -0.0004(6) 0.0060(6) 0.0026(6)
N13 0.0269(8) 0.0223(8) 0.0221(8) -0.0011(6) 0.0055(6) 0.0010(6)
C11 0.0239(10) 0.0293(10) 0.0289(10) 0.0115(8) 0.0077(8) 0.0046(7)
C12 0.0283(10) 0.0406(11) 0.0217(9) 0.0028(8) 0.0066(8) 0.0054(8)
C13 0.0257(10) 0.0333(10) 0.0249(10) 0.0042(8) 0.0094(8) 0.0087(8)
C14 0.0241(9) 0.0186(9) 0.0258(10) 0.0061(7) 0.0093(8) 0.0007(7)
C15 0.0302(10) 0.0196(9) 0.0336(10) 0.0009(8) 0.0142(8) 0.0012(8)
C16 0.0255(10) 0.0245(10) 0.0414(11) 0.0058(8) 0.0154(9) 0.0059(8)
C17 0.0182(9) 0.0206(9) 0.0228(9) -0.0042(7) 0.0029(7) -0.0012(7)
C18 0.0338(11) 0.0364(11) 0.0234(10) 0.0042(8) 0.0074(8) -0.0017(9)
C19 0.0461(13) 0.0437(13) 0.0249(10) -0.0029(9) 0.0163(9) -0.0012(10)
N31 0.0391(11) 0.0627(13) 0.0399(11) -0.0091(9) 0.0083(9) -0.0004(9)
C31 0.0260(10) 0.0399(12) 0.0407(13) -0.0048(9) 0.0012(10) -0.0030(9)
C32 0.0324(11) 0.0408(12) 0.0353(11) 0.0027(9) 0.0095(9) -0.0048(9)
C33 0.0266(10) 0.0371(11) 0.0288(10) 0.0044(8) 0.0043(8) -0.0053(8)

loop_
_atom_type_symbol
_atom_type_description
_atom_type_scat_dispersion_real
_atom_type_scat_dispersion_imag
_atom_type_scat_source
C C 0.0033 0.0016 'International Tables Vol C Tables 4.2.6.8 and 6.1.1.4'
H H 0.0000 0.0000 'International Tables Vol C Tables 4.2.6.8 and 6.1.1.4'
N N 0.0061 0.0033 'International Tables Vol C Tables 4.2.6.8 and 6.1.1.4'
O O 0.0106 0.0060 'International Tables Vol C Tables 4.2.6.8 and 6.1.1.4'
S S 0.1246 0.1234 'International Tables Vol C Tables 4.2.6.8 and 6.1.1.4'

loop_
_geom_angle_atom_site_label_1
_geom_angle_atom_site_label_2
_geom_angle_atom_site_label_3
_geom_angle
_geom_angle_site_symmetry_1
_geom_angle_site_symmetry_3
_geom_angle_publ_flag
O11 S11 O12 118.82(8) . . ?
O11 S11 N12 104.09(8) . . ?
O12 S11 N12 111.72(8) . . ?
O11 S11 C14 108.29(8) . . ?
O12 S11 C14 107.56(8) . . ?
N12 S11 C14 105.59(8) . . ?
C19 S12 C17 90.44(9) . . ?
C11 N11 H10 119.0(15) . . ?
C11 N11 H11 121.6(15) . . ?
H10 N11 H11 112.6(16) . . ?
C17 N12 S11 121.65(12) . . ?
C17 N13 C18 115.59(15) . . ?
C17 N13 H17 117.4(15) . . ?
C18 N13 H17 126.9(15) . . ?
N11 C11 C16 121.82(17) . . ?
N11 C11 C12 120.21(18) . . ?
C16 C11 C12 117.95(18) . . ?
C13 C12 C11 120.85(18) . . ?
C13 C12 H12 119.6 . . ?
C11 C12 H12 119.6 . . ?
C12 C13 C14 120.57(17) . . ?
C12 C13 H13 119.7 . . ?
C14 C13 H13 119.7 . . ?
C13 C14 C15 119.53(17) . . ?
C13 C14 S11 119.36(14) . . ?
C15 C14 S11 121.07(14) . . ?
C16 C15 C14 119.96(18) . . ?
C16 C15 H15 120.0 . . ?
C14 C15 H15 120.0 . . ?
C15 C16 C11 121.12(17) . . ?
C15 C16 H16 119.4 . . ?
C11 C16 H16 119.4 . . ?
N12 C17 N13 120.07(15) . . ?
N12 C17 S12 130.26(13) . . ?
N13 C17 S12 109.66(13) . . ?
C19 C18 N13 112.14(17) . . ?
C19 C18 H18 123.9 . . ?
N13 C18 H18 123.9 . . ?
C18 C19 S12 112.17(14) . . ?
C18 C19 H19 123.9 . . ?
S12 C19 H19 123.9 . . ?
N31 C31 C32 178.3(2) . . ?
C31 C32 C33 111.52(17) . . ?
C31 C32 H32A 109.3 . . ?
C33 C32 H32A 109.3 . . ?
C31 C32 H32B 109.3 . . ?
C33 C32 H32B 109.3 . . ?
H32A C32 H32B 108.0 . . ?
C33 C33 C32 111.6(2) 3_666 . ?
C33 C33 H33A 109.3 3_666 . ?
C32 C33 H33A 109.3 . . ?
C33 C33 H33B 109.3 3_666 . ?
C32 C33 H33B 109.3 . . ?
H33A C33 H33B 108.0 . . ?

loop_
_geom_bond_atom_site_label_1
_geom_bond_atom_site_label_2
_geom_bond_distance
_geom_bond_site_symmetry_2
_geom_bond_publ_flag
S11 O11 1.4373(14) . ?
S11 O12 1.4453(13) . ?
S11 N12 1.6142(15) . ?
S11 C14 1.748(2) . ?
S12 C19 1.735(2) . ?
S12 C17 1.7356(17) . ?
N11 C11 1.362(3) . ?
N11 H10 0.825(17) . ?
N11 H11 0.834(17) . ?
N12 C17 1.322(2) . ?
N13 C17 1.344(2) . ?
N13 C18 1.381(2) . ?
N13 H17 0.86(2) . ?
C11 C16 1.399(3) . ?
C11 C12 1.409(3) . ?
C12 C13 1.371(3) . ?
C12 H12 0.9500 . ?
C13 C14 1.391(3) . ?
C13 H13 0.9500 . ?
C14 C15 1.392(2) . ?
C15 C16 1.382(3) . ?
C15 H15 0.9500 . ?
C16 H16 0.9500 . ?
C18 C19 1.331(3) . ?
C18 H18 0.9500 . ?
C19 H19 0.9500 . ?
N31 C31 1.140(3) . ?
C31 C32 1.464(3) . ?
C32 C33 1.527(3) . ?
C32 H32A 0.9900 . ?
C32 H32B 0.9900 . ?
C33 C33 1.517(4) 3_666 ?
C33 H33A 0.9900 . ?
C33 H33B 0.9900 . ?

loop_
_geom_hbond_atom_site_label_D
_geom_hbond_atom_site_label_H
_geom_hbond_atom_site_label_A
_geom_hbond_distance_DH
_geom_hbond_distance_HA
_geom_hbond_distance_DA
_geom_hbond_angle_DHA
_geom_hbond_site_symmetry_A
_geom_hbond_publ_flag
N11 H10 O12 0.825(17) 2.292(19) 3.020(2) 147.5(19) 4_475 yes
N11 H11 N31 0.834(17) 2.330(18) 3.124(3) 159.3(19) 1_554 yes
N13 H17 O11 0.86(2) 2.63(2) 3.268(2) 132.2(18) 3_766 yes
N13 H17 N12 0.86(2) 2.06(2) 2.907(2) 167(2) 3_766 yes

loop_
_geom_torsion_atom_site_label_1
_geom_torsion_atom_site_label_2
_geom_torsion_atom_site_label_3
_geom_torsion_atom_site_label_4
_geom_torsion
_geom_torsion_site_symmetry_1
_geom_torsion_site_symmetry_2
_geom_torsion_site_symmetry_3
_geom_torsion_site_symmetry_4
_geom_torsion_publ_flag
O11 S11 N12 C17 156.34(14) . . . . ?
O12 S11 N12 C17 26.93(17) . . . . ?
C14 S11 N12 C17 -89.71(15) . . . . ?
N11 C11 C12 C13 -178.99(18) . . . . ?
C16 C11 C12 C13 -0.8(3) . . . . ?
C11 C12 C13 C14 0.1(3) . . . . ?
C12 C13 C14 C15 0.7(3) . . . . ?
C12 C13 C14 S11 178.50(14) . . . . ?
O11 S11 C14 C13 34.05(16) . . . . ?
O12 S11 C14 C13 163.63(13) . . . . ?
N12 S11 C14 C13 -76.95(15) . . . . ?
O11 S11 C14 C15 -148.14(14) . . . . ?
O12 S11 C14 C15 -18.56(16) . . . . ?
N12 S11 C14 C15 100.86(15) . . . . ?
C13 C14 C15 C16 -0.8(3) . . . . ?
S11 C14 C15 C16 -178.60(13) . . . . ?
C14 C15 C16 C11 0.1(3) . . . . ?
N11 C11 C16 C15 178.81(17) . . . . ?
C12 C11 C16 C15 0.6(3) . . . . ?
S11 N12 C17 N13 171.28(13) . . . . ?
S11 N12 C17 S12 -10.4(2) . . . . ?
C18 N13 C17 N12 178.31(16) . . . . ?
C18 N13 C17 S12 -0.34(19) . . . . ?
C19 S12 C17 N12 -178.78(18) . . . . ?
C19 S12 C17 N13 -0.31(14) . . . . ?
C17 N13 C18 C19 1.1(2) . . . . ?
N13 C18 C19 S12 -1.3(2) . . . . ?
C17 S12 C19 C18 0.92(17) . . . . ?
C31 C32 C33 C33 179.6(2) . . . 3_666 ?
